data_7021326
loop_
_publ_author_name
'Heider, Silvio'
'Petzold, Holm'
'Chastanet, Guillaume'
'Schlamp, Stephan'
'R\"uffer, Tobias'
'Weber, Birgit'
'L\'etard, Jean-Fran\,cois'

_publ_section_title
;
 Biphenyl bridged hexadentate N6-ligands - a rigid ligand backbone for
 Fe(ii) spin crossover complexes.
;
_journal_issue 24
_journal_name_full 'Dalton transactions (Cambridge, England : 2003)'
_journal_page_first 8575
_journal_page_last 8584
_journal_paper_doi 10.1039/c2dt32451b
_journal_volume 42
_journal_year 2013
_chemical_formula_moiety '(C30 H26 Fe N8)(Cl O4)(Cl O4)'
_chemical_formula_sum 'C30 H26 Cl2 Fe N8 O8'
_chemical_formula_weight 753.34
_chemical_name_systematic
;
?
;
_space_group_IT_number 14
_symmetry_cell_setting monoclinic
_symmetry_space_group_name_Hall '-P 2ybc'
_symmetry_space_group_name_H-M 'P 1 21/c 1'
_atom_sites_solution_hydrogens geom
_atom_sites_solution_primary direct
_atom_sites_solution_secondary difmap
_audit_creation_method SHELXL-97
_cell_angle_alpha 90.00
_cell_angle_beta 102.085(5)
_cell_angle_gamma 90.00
_cell_formula_units_Z 4
_cell_length_a 10.6583(5)
_cell_length_b 13.0183(6)
_cell_length_c 23.5210(14)
_cell_measurement_temperature 293(2)
_cell_volume 3191.3(3)
_computing_structure_refinement 'SHELXL-97 (Sheldrick, 1997)'
_diffrn_ambient_temperature 293(2)
_diffrn_measured_fraction_theta_full 0.984
_diffrn_measured_fraction_theta_max 0.984
_diffrn_measurement_device_type 'Xcalibur, Sapphire3, Gemini'
_diffrn_radiation_monochromator graphite
_diffrn_radiation_source 'fine-focus sealed tube'
_diffrn_radiation_type CuK\a
_diffrn_radiation_wavelength 1.54184
_diffrn_reflns_av_R_equivalents 0.0502
_diffrn_reflns_av_sigmaI/netI 0.0589
_diffrn_reflns_limit_h_max 12
_diffrn_reflns_limit_h_min -11
_diffrn_reflns_limit_k_max 14
_diffrn_reflns_limit_k_min -14
_diffrn_reflns_limit_l_max 24
_diffrn_reflns_limit_l_min -26
_diffrn_reflns_number 9664
_diffrn_reflns_theta_full 62.71
_diffrn_reflns_theta_max 62.71
_diffrn_reflns_theta_min 3.84
_exptl_absorpt_coefficient_mu 5.892
_exptl_absorpt_correction_T_max 1.00000
_exptl_absorpt_correction_T_min 0.74156
_exptl_absorpt_correction_type multi-scan
_exptl_absorpt_process_details
;
CrysAlisPro, Oxford Diffraction Ltd.,
Version 1.171.33.64 (release 22-03-2010 CrysAlis171 .NET)
(compiled Mar 22 2010,13:57:49)
Empirical absorption correction using spherical harmonics,
implemented in SCALE3 ABSPACK scaling algorithm.
;
_exptl_crystal_colour white
_exptl_crystal_density_diffrn 1.568
_exptl_crystal_density_method 'not measured'
_exptl_crystal_description block
_exptl_crystal_F_000 1544
_exptl_crystal_size_max 0.4
_exptl_crystal_size_mid 0.2
_exptl_crystal_size_min 0.2
_refine_diff_density_max 0.814
_refine_diff_density_min -0.508
_refine_diff_density_rms 0.080
_refine_ls_extinction_method none
_refine_ls_goodness_of_fit_ref 0.983
_refine_ls_hydrogen_treatment mixed
_refine_ls_matrix_type full
_refine_ls_number_parameters 450
_refine_ls_number_reflns 5030
_refine_ls_number_restraints 0
_refine_ls_restrained_S_all 0.983
_refine_ls_R_factor_all 0.0862
_refine_ls_R_factor_gt 0.0634
_refine_ls_shift/su_max 0.000
_refine_ls_shift/su_mean 0.000
_refine_ls_structure_factor_coef Fsqd
_refine_ls_weighting_details 'calc w=1/[\s^2^(Fo^2^)+(0.1151P)^2^+0.0000P] where P=(Fo^2^+2Fc^2^)/3'
_refine_ls_weighting_scheme calc
_refine_ls_wR_factor_gt 0.1708
_refine_ls_wR_factor_ref 0.1793
_reflns_number_gt 3295
_reflns_number_total 5030
_reflns_threshold_expression >2sigma(I)
_cod_data_source_file c2dt32451b.txt
_cod_data_source_block shelxl3
_cod_database_code 7021326
_cell_oxdiff_measurement_reflns_used 3054

loop_
_symmetry_equiv_pos_as_xyz
'x, y, z'
'-x, y+1/2, -z+1/2'
'-x, -y, -z'
'x, -y-1/2, z-1/2'

loop_
_atom_site_label
_atom_site_type_symbol
_atom_site_fract_x
_atom_site_fract_y
_atom_site_fract_z
_atom_site_U_iso_or_equiv
_atom_site_adp_type
_atom_site_occupancy
_atom_site_symmetry_multiplicity
_atom_site_calc_flag
_atom_site_refinement_flags
C1 C 0.1514(5) 0.4837(4) 0.8976(2) 0.0552(12) Uani 1 1 d .
C2 C 0.2132(5) 0.5583(4) 0.9349(3) 0.0705(15) Uani 1 1 d .
H2 H 0.1642 0.6039 0.9516 0.085 Uiso 1 1 calc R
C3 C 0.3441(6) 0.5677(5) 0.9481(3) 0.0865(18) Uani 1 1 d .
H3 H 0.3830 0.6179 0.9740 0.104 Uiso 1 1 calc R
C4 C 0.4176(6) 0.5019(5) 0.9225(3) 0.0883(19) Uani 1 1 d .
H4 H 0.5066 0.5075 0.9312 0.106 Uiso 1 1 calc R
C5 C 0.3592(5) 0.4283(4) 0.8843(3) 0.0689(15) Uani 1 1 d .
H5 H 0.4091 0.3845 0.8669 0.083 Uiso 1 1 calc R
C6 C 0.2274(5) 0.4183(4) 0.8712(2) 0.0539(12) Uani 1 1 d .
C7 C 0.0077(4) 0.4795(4) 0.8834(2) 0.0538(12) Uani 1 1 d .
C8 C -0.0581(5) 0.5638(4) 0.8547(2) 0.0680(14) Uani 1 1 d .
H8 H -0.0117 0.6209 0.8471 0.082 Uiso 1 1 calc R
C9 C -0.1881(6) 0.5644(5) 0.8376(3) 0.0784(17) Uani 1 1 d .
H9 H -0.2296 0.6212 0.8182 0.094 Uiso 1 1 calc R
C10 C -0.2580(5) 0.4814(6) 0.8488(3) 0.0811(18) Uani 1 1 d .
H10 H -0.3466 0.4808 0.8360 0.097 Uiso 1 1 calc R
C11 C -0.1966(5) 0.3985(5) 0.8793(3) 0.0708(15) Uani 1 1 d .
H11 H -0.2443 0.3426 0.8874 0.085 Uiso 1 1 calc R
C12 C -0.0642(4) 0.3981(4) 0.8979(2) 0.0545(12) Uani 1 1 d .
C13 C 0.0883(5) 0.3759(4) 0.7764(2) 0.0639(13) Uani 1 1 d .
H13A H 0.1401 0.3830 0.7473 0.077 Uiso 1 1 calc R
H13B H 0.0554 0.4434 0.7830 0.077 Uiso 1 1 calc R
C14 C -0.0218(5) 0.3060(4) 0.7536(2) 0.0523(12) Uani 1 1 d .
C15 C -0.0988(6) 0.3173(4) 0.6993(2) 0.0668(14) Uani 1 1 d .
H15 H -0.0814 0.3675 0.6739 0.080 Uiso 1 1 calc R
C16 C -0.2030(6) 0.2521(5) 0.6834(3) 0.0799(17) Uani 1 1 d .
H16 H -0.2570 0.2592 0.6470 0.096 Uiso 1 1 calc R
C17 C -0.2271(5) 0.1775(5) 0.7204(2) 0.0673(15) Uani 1 1 d .
H17 H -0.2964 0.1330 0.7100 0.081 Uiso 1 1 calc R
C18 C -0.1445(4) 0.1709(4) 0.7738(2) 0.0527(12) Uani 1 1 d .
C19 C -0.2497(5) 0.0266(5) 0.8159(3) 0.0739(16) Uani 1 1 d .
H19 H -0.3255 0.0194 0.7882 0.089 Uiso 1 1 calc R
C20 C -0.2122(6) -0.0314(5) 0.8636(3) 0.0848(19) Uani 1 1 d .
H20 H -0.2556 -0.0870 0.8752 0.102 Uiso 1 1 calc R
C21 C -0.0944(6) 0.0089(4) 0.8923(3) 0.0763(16) Uani 1 1 d .
H21 H -0.0469 -0.0160 0.9273 0.092 Uiso 1 1 calc R
C22 C 0.0800(5) 0.3313(4) 0.9868(2) 0.0621(13) Uani 1 1 d .
H22A H 0.0356 0.3123 1.0173 0.075 Uiso 1 1 calc R
H22B H 0.0979 0.4044 0.9903 0.075 Uiso 1 1 calc R
C23 C 0.2044(5) 0.2736(4) 0.9954(2) 0.0582(13) Uani 1 1 d .
C24 C 0.2965(6) 0.2791(5) 1.0456(2) 0.0736(16) Uani 1 1 d .
H24 H 0.2827 0.3181 1.0768 0.088 Uiso 1 1 calc R
C25 C 0.4097(6) 0.2259(5) 1.0493(3) 0.0825(18) Uani 1 1 d .
H25 H 0.4732 0.2305 1.0829 0.099 Uiso 1 1 calc R
C26 C 0.4300(5) 0.1669(5) 1.0044(3) 0.0721(15) Uani 1 1 d .
H26 H 0.5057 0.1300 1.0068 0.087 Uiso 1 1 calc R
C27 C 0.3327(5) 0.1638(4) 0.9546(2) 0.0533(12) Uani 1 1 d .
C28 C 0.4354(6) 0.0485(4) 0.8932(3) 0.0760(17) Uani 1 1 d .
H28 H 0.5163 0.0395 0.9167 0.091 Uiso 1 1 calc R
C29 C 0.3927(6) 0.0050(5) 0.8406(3) 0.0797(17) Uani 1 1 d .
H29 H 0.4363 -0.0406 0.8213 0.096 Uiso 1 1 calc R
C30 C 0.2705(6) 0.0429(4) 0.8219(3) 0.0694(15) Uani 1 1 d .
H30 H 0.2180 0.0270 0.7862 0.083 Uiso 1 1 calc R
N1 N 0.1710(4) 0.3387(3) 0.83147(18) 0.0538(10) Uani 1 1 d .
N2 N -0.0438(4) 0.2329(3) 0.79009(16) 0.0494(9) Uani 1 1 d .
N3 N -0.1566(4) 0.0977(3) 0.81536(18) 0.0572(10) Uani 1 1 d .
N4 N -0.0596(4) 0.0865(3) 0.86352(18) 0.0584(10) Uani 1 1 d .
N5 N -0.0056(4) 0.3106(3) 0.92912(19) 0.0559(11) Uani 1 1 d .
N6 N 0.2220(4) 0.2152(3) 0.95090(16) 0.0501(9) Uani 1 1 d .
N7 N 0.3404(4) 0.1072(3) 0.90554(18) 0.0557(10) Uani 1 1 d .
N8 N 0.2370(4) 0.1043(3) 0.86073(17) 0.0558(10) Uani 1 1 d .
Fe1 Fe 0.08400(7) 0.20744(6) 0.87184(3) 0.0500(3) Uani 1 1 d .
Cl2 Cl -0.20802(14) 0.13778(11) 1.00975(6) 0.0735(4) Uani 1 1 d .
Cl1 Cl 0.45387(13) 0.26188(12) 0.74755(7) 0.0731(4) Uani 1 1 d .
O6 O -0.0802(5) 0.1484(6) 1.0146(4) 0.184(4) Uani 1 1 d .
O5 O -0.2479(8) 0.0388(4) 1.0001(3) 0.165(3) Uani 1 1 d .
O8 O -0.2520(8) 0.1694(7) 1.0568(3) 0.176(3) Uani 1 1 d .
O7 O -0.2615(7) 0.1989(5) 0.9616(3) 0.153(3) Uani 1 1 d .
O3 O 0.5448(9) 0.2411(8) 0.7942(3) 0.204(4) Uani 1 1 d .
O1 O 0.4662(7) 0.2075(14) 0.7052(5) 0.374(11) Uani 1 1 d .
O2 O 0.4763(10) 0.3548(10) 0.7404(7) 0.348(10) Uani 1 1 d .
O4 O 0.3294(5) 0.2512(4) 0.7569(3) 0.130(2) Uani 1 1 d .
H1N1 H 0.229(5) 0.305(4) 0.825(2) 0.053(16) Uiso 1 1 d .
H1N5 H -0.057(4) 0.269(4) 0.9315(19) 0.039(13) Uiso 1 1 d .

loop_
_atom_site_aniso_label
_atom_site_aniso_U_11
_atom_site_aniso_U_22
_atom_site_aniso_U_33
_atom_site_aniso_U_23
_atom_site_aniso_U_13
_atom_site_aniso_U_12
C1 0.058(3) 0.050(3) 0.059(3) -0.003(2) 0.016(2) -0.001(2)
C2 0.065(3) 0.056(3) 0.092(4) -0.011(3) 0.019(3) -0.007(3)
C3 0.084(4) 0.077(4) 0.096(5) -0.025(4) 0.012(4) -0.023(3)
C4 0.056(3) 0.100(5) 0.107(5) -0.011(4) 0.014(3) -0.018(3)
C5 0.050(3) 0.073(4) 0.089(4) -0.008(3) 0.025(3) -0.004(3)
C6 0.056(3) 0.049(3) 0.058(3) 0.002(2) 0.015(2) -0.005(2)
C7 0.053(3) 0.049(3) 0.061(3) -0.002(2) 0.017(2) 0.003(2)
C8 0.071(4) 0.059(3) 0.077(4) 0.008(3) 0.022(3) 0.006(3)
C9 0.076(4) 0.082(4) 0.073(4) 0.005(3) 0.006(3) 0.024(3)
C10 0.050(3) 0.102(5) 0.088(4) -0.005(4) 0.006(3) 0.015(3)
C11 0.053(3) 0.076(4) 0.086(4) -0.013(3) 0.021(3) -0.007(3)
C12 0.050(3) 0.056(3) 0.060(3) -0.003(2) 0.016(2) 0.006(2)
C13 0.081(4) 0.057(3) 0.057(3) 0.011(3) 0.022(3) 0.000(3)
C14 0.058(3) 0.052(3) 0.049(3) 0.002(2) 0.017(2) 0.011(2)
C15 0.074(4) 0.074(4) 0.051(3) 0.013(3) 0.011(3) 0.018(3)
C16 0.073(4) 0.105(5) 0.055(3) 0.006(3) -0.001(3) 0.021(4)
C17 0.049(3) 0.086(4) 0.063(4) -0.013(3) 0.004(3) 0.005(3)
C18 0.046(3) 0.056(3) 0.059(3) -0.001(2) 0.015(2) 0.004(2)
C19 0.058(3) 0.078(4) 0.091(4) -0.014(4) 0.029(3) -0.023(3)
C20 0.092(5) 0.062(4) 0.113(5) -0.007(4) 0.050(4) -0.023(3)
C21 0.102(5) 0.062(3) 0.073(4) 0.011(3) 0.036(3) 0.004(3)
C22 0.077(3) 0.061(3) 0.053(3) -0.003(2) 0.023(3) 0.002(3)
C23 0.070(3) 0.053(3) 0.055(3) 0.004(2) 0.021(3) -0.010(2)
C24 0.085(4) 0.083(4) 0.050(3) -0.014(3) 0.009(3) -0.017(3)
C25 0.071(4) 0.104(5) 0.066(4) -0.007(4) -0.001(3) -0.019(4)
C26 0.054(3) 0.081(4) 0.076(4) 0.008(3) 0.002(3) -0.007(3)
C27 0.051(3) 0.051(3) 0.056(3) 0.011(2) 0.010(2) -0.005(2)
C28 0.065(3) 0.067(4) 0.102(5) 0.010(3) 0.031(3) 0.015(3)
C29 0.090(4) 0.063(4) 0.097(5) -0.001(3) 0.043(4) 0.009(3)
C30 0.090(4) 0.058(3) 0.066(4) -0.003(3) 0.029(3) -0.001(3)
N1 0.056(3) 0.049(2) 0.060(3) 0.002(2) 0.019(2) 0.000(2)
N2 0.054(2) 0.050(2) 0.046(2) 0.0040(18) 0.0144(18) 0.0042(18)
N3 0.053(2) 0.055(2) 0.064(3) -0.006(2) 0.014(2) -0.0039(19)
N4 0.062(3) 0.055(2) 0.060(3) 0.008(2) 0.018(2) -0.002(2)
N5 0.056(3) 0.050(3) 0.066(3) 0.002(2) 0.023(2) -0.007(2)
N6 0.057(2) 0.049(2) 0.046(2) 0.0053(18) 0.0135(18) -0.0009(18)
N7 0.058(2) 0.052(2) 0.059(3) 0.002(2) 0.015(2) 0.0045(19)
N8 0.066(3) 0.052(2) 0.052(2) -0.0013(19) 0.018(2) 0.000(2)
Fe1 0.0531(4) 0.0514(5) 0.0449(4) 0.0018(3) 0.0087(3) 0.0002(3)
Cl2 0.0760(9) 0.0699(9) 0.0783(10) 0.0004(7) 0.0245(7) -0.0053(7)
Cl1 0.0633(8) 0.0816(10) 0.0779(10) 0.0131(8) 0.0226(7) -0.0053(7)
O6 0.082(4) 0.178(6) 0.282(9) 0.112(7) 0.014(4) -0.016(4)
O5 0.274(8) 0.084(4) 0.169(6) -0.017(4) 0.119(6) -0.060(5)
O8 0.223(8) 0.209(7) 0.104(5) -0.060(5) 0.051(5) 0.007(6)
O7 0.166(6) 0.161(6) 0.127(5) 0.064(4) 0.021(4) 0.007(5)
O3 0.178(8) 0.282(11) 0.136(6) 0.035(7) -0.005(5) 0.054(7)
O1 0.086(4) 0.75(3) 0.312(12) -0.394(17) 0.096(6) -0.114(9)
O2 0.192(9) 0.316(14) 0.53(2) 0.302(16) 0.049(11) -0.060(9)
O4 0.111(4) 0.127(4) 0.179(5) -0.060(4) 0.091(4) -0.033(3)

loop_
_atom_type_symbol
_atom_type_description
_atom_type_scat_dispersion_real
_atom_type_scat_dispersion_imag
_atom_type_scat_source
C C 0.0181 0.0091 'International Tables Vol C Tables 4.2.6.8 and 6.1.1.4'
N N 0.0311 0.0180 'International Tables Vol C Tables 4.2.6.8 and 6.1.1.4'
Fe Fe -1.1336 3.1974 'International Tables Vol C Tables 4.2.6.8 and 6.1.1.4'
Cl Cl 0.3639 0.7018 'International Tables Vol C Tables 4.2.6.8 and 6.1.1.4'
O O 0.0492 0.0322 'International Tables Vol C Tables 4.2.6.8 and 6.1.1.4'
H H 0.0000 0.0000 'International Tables Vol C Tables 4.2.6.8 and 6.1.1.4'

loop_
_geom_angle_atom_site_label_1
_geom_angle_atom_site_label_2
_geom_angle_atom_site_label_3
_geom_angle
C2 C1 C6 117.7(5)
C2 C1 C7 119.8(4)
C6 C1 C7 122.4(4)
C3 C2 C1 122.3(5)
C2 C3 C4 119.3(6)
C5 C4 C3 119.9(6)
C4 C5 C6 120.9(5)
C5 C6 C1 119.9(5)
C5 C6 N1 118.7(5)
C1 C6 N1 121.4(4)
C12 C7 C8 118.0(4)
C12 C7 C1 124.3(4)
C8 C7 C1 117.7(4)
C9 C8 C7 121.6(5)
C8 C9 C10 120.0(6)
C9 C10 C11 119.9(5)
C10 C11 C12 120.4(5)
C11 C12 C7 119.8(5)
C11 C12 N5 118.2(5)
C7 C12 N5 122.0(4)
N1 C13 C14 113.0(4)
N2 C14 C15 121.5(5)
N2 C14 C13 115.8(4)
C15 C14 C13 122.7(5)
C14 C15 C16 118.3(5)
C17 C16 C15 120.7(5)
C16 C17 C18 117.1(5)
N2 C18 C17 123.2(5)
N2 C18 N3 113.5(4)
C17 C18 N3 123.2(5)
C20 C19 N3 107.5(5)
C19 C20 C21 105.8(5)
N4 C21 C20 111.3(6)
N5 C22 C23 112.7(4)
N6 C23 C24 120.8(5)
N6 C23 C22 116.4(5)
C24 C23 C22 122.9(5)
C23 C24 C25 119.1(5)
C26 C25 C24 121.0(6)
C25 C26 C27 117.2(6)
N6 C27 N7 114.5(4)
N6 C27 C26 122.0(5)
N7 C27 C26 123.4(5)
N7 C28 C29 108.1(6)
C28 C29 C30 105.0(5)
N8 C30 C29 111.8(6)
C6 N1 C13 114.9(4)
C6 N1 Fe1 115.3(3)
C13 N1 Fe1 113.2(3)
C18 N2 C14 119.0(4)
C18 N2 Fe1 119.2(3)
C14 N2 Fe1 121.6(3)
C19 N3 N4 110.2(4)
C19 N3 C18 130.4(5)
N4 N3 C18 119.3(4)
C21 N4 N3 105.2(5)
C21 N4 Fe1 141.3(4)
N3 N4 Fe1 113.0(3)
C12 N5 C22 116.3(4)
C12 N5 Fe1 111.3(3)
C22 N5 Fe1 113.4(3)
C23 N6 C27 119.8(4)
C23 N6 Fe1 121.9(3)
C27 N6 Fe1 118.2(3)
C28 N7 N8 109.9(5)
C28 N7 C27 131.3(5)
N8 N7 C27 118.8(4)
C30 N8 N7 105.1(4)
C30 N8 Fe1 141.1(4)
N7 N8 Fe1 113.5(3)
N6 Fe1 N2 167.78(15)
N6 Fe1 N8 74.58(15)
N2 Fe1 N8 109.94(15)
N6 Fe1 N4 117.34(15)
N2 Fe1 N4 74.19(15)
N8 Fe1 N4 94.22(16)
N6 Fe1 N1 93.61(15)
N2 Fe1 N1 75.12(15)
N8 Fe1 N1 91.88(16)
N4 Fe1 N1 148.97(16)
N6 Fe1 N5 75.51(16)
N2 Fe1 N5 100.12(15)
N8 Fe1 N5 149.85(16)
N4 Fe1 N5 96.14(17)
N1 Fe1 N5 93.64(17)
O6 Cl2 O8 114.6(6)
O6 Cl2 O5 112.7(5)
O8 Cl2 O5 106.0(5)
O6 Cl2 O7 104.0(4)
O8 Cl2 O7 109.6(5)
O5 Cl2 O7 110.0(5)
O2 Cl1 O1 112.7(10)
O2 Cl1 O3 100.4(8)
O1 Cl1 O3 111.2(8)
O2 Cl1 O4 109.4(6)
O1 Cl1 O4 109.3(4)
O3 Cl1 O4 113.7(5)

loop_
_geom_bond_atom_site_label_1
_geom_bond_atom_site_label_2
_geom_bond_distance
C1 C2 1.380(7)
C1 C6 1.406(7)
C1 C7 1.499(7)
C2 C3 1.370(8)
C3 C4 1.382(9)
C4 C5 1.371(8)
C5 C6 1.380(7)
C6 N1 1.440(6)
C7 C12 1.390(7)
C7 C8 1.399(7)
C8 C9 1.360(8)
C9 C10 1.369(9)
C10 C11 1.382(8)
C11 C12 1.387(7)
C12 N5 1.427(6)
C13 N1 1.487(7)
C13 C14 1.494(7)
C14 N2 1.334(6)
C14 C15 1.374(7)
C15 C16 1.386(9)
C16 C17 1.365(9)
C17 C18 1.377(7)
C18 N2 1.334(6)
C18 N3 1.391(6)
C19 C20 1.342(9)
C19 N3 1.359(6)
C20 C21 1.397(9)
C21 N4 1.312(7)
C22 N5 1.492(7)
C22 C23 1.501(7)
C23 N6 1.338(6)
C23 C24 1.371(8)
C24 C25 1.378(9)
C25 C26 1.359(9)
C26 C27 1.393(7)
C27 N6 1.343(6)
C27 N7 1.387(6)
C28 N7 1.347(7)
C28 C29 1.348(9)
C29 C30 1.375(8)
C30 N8 1.317(6)
N1 Fe1 2.247(4)
N2 Fe1 2.137(4)
N3 N4 1.372(6)
N4 Fe1 2.176(4)
N5 Fe1 2.252(4)
N6 Fe1 2.118(4)
N7 N8 1.357(6)
N8 Fe1 2.170(4)
Cl2 O6 1.350(6)
Cl2 O8 1.353(6)
Cl2 O5 1.361(6)
Cl2 O7 1.403(6)
Cl1 O2 1.251(11)
Cl1 O1 1.251(7)
Cl1 O3 1.331(8)
Cl1 O4 1.396(5)
